data_4114193
loop_
_publ_author_name
'Lihung Pu'
'Andrew D. Phillips'
'Anne F. Richards'
'Matthias Stender'
'Richard S. Simons'
'Marilyn M. Olmstead'
'Philip P. Power'

_publ_section_title
;
 Germanium and Tin Analogues of Alkynes and Their Reduction Products
;
_journal_name_full 'Journal of the American Chemical Society'
_journal_page_first 11626
_journal_page_last 11636
_journal_paper_doi 10.1021/ja035711m
_journal_volume 125
_journal_year 2003
_chemical_formula_sum 'C78 H92 K2 Sn2'
_chemical_formula_weight 1345.10
_chemical_name_common (Dipp*SnK)2.1.5C6H6
_chemical_name_systematic
; 
 ? 
;
_space_group_IT_number 15
_symmetry_cell_setting monoclinic
_symmetry_space_group_name_Hall '-C 2yc'
_symmetry_space_group_name_H-M 'C 1 2/c 1'
_atom_sites_solution_hydrogens geom
_atom_sites_solution_primary direct
_atom_sites_solution_secondary difmap
_audit_creation_method SHELXL-97
_cell_angle_alpha 90.00
_cell_angle_beta 111.697(2)
_cell_angle_gamma 90.00
_cell_formula_units_Z 4
_cell_length_a 26.268(2)
_cell_length_b 18.7851(16)
_cell_length_c 15.0562(13)
_cell_measurement_reflns_used 988
_cell_measurement_temperature 90(2)
_cell_measurement_theta_max 31.3
_cell_measurement_theta_min 2.73
_cell_volume 6903.1(10)
_computing_cell_refinement 'Bruker SAINT 6.35A (Bruker 2002)'
_computing_data_collection 'Bruker SMART 5.054 (Bruker 2001)'
_computing_data_reduction 'Bruker SAINT 6.35A (Bruker 2002)'
_computing_molecular_graphics 'SHELXTL 5, XP (Sheldrick, 1994)'
_computing_publication_material 'SHELXL-97 (Sheldrick, 1997)'
_computing_structure_refinement 'SHELXL-97 (Sheldrick, 1997)'
_computing_structure_solution 'SHELXS-97 (Sheldrick, 1990)'
_diffrn_ambient_temperature 90(2)
_diffrn_detector_area_resol_mean 8.3
_diffrn_measured_fraction_theta_full 0.994
_diffrn_measured_fraction_theta_max 0.994
_diffrn_measurement_device_type 'Bruker SMART 1000'
_diffrn_measurement_method \w
_diffrn_radiation_monochromator graphite
_diffrn_radiation_source 'normal-focus sealed tube'
_diffrn_radiation_type MoK\a
_diffrn_radiation_wavelength 0.71073
_diffrn_reflns_av_R_equivalents 0.0236
_diffrn_reflns_av_sigmaI/netI 0.0171
_diffrn_reflns_limit_h_max 31
_diffrn_reflns_limit_h_min -31
_diffrn_reflns_limit_k_max 22
_diffrn_reflns_limit_k_min -22
_diffrn_reflns_limit_l_max 18
_diffrn_reflns_limit_l_min -18
_diffrn_reflns_number 31098
_diffrn_reflns_theta_full 25.25
_diffrn_reflns_theta_max 25.25
_diffrn_reflns_theta_min 1.67
_diffrn_standards_decay_% <0.1
_diffrn_standards_interval_time
;
frames measured at beginning and end of data collection 
;
_diffrn_standards_number '50 frames remeasured'
_exptl_absorpt_coefficient_mu 0.885
_exptl_absorpt_correction_T_max 0.9529
_exptl_absorpt_correction_T_min 0.8627
_exptl_absorpt_correction_type multi-scan
_exptl_absorpt_process_details 'SADABS 2.04 (Bruker 2002)'
_exptl_crystal_colour 'dark red'
_exptl_crystal_density_diffrn 1.294
_exptl_crystal_description 'flat block'
_exptl_crystal_F_000 2792
_exptl_crystal_size_max 0.17
_exptl_crystal_size_mid 0.15
_exptl_crystal_size_min 0.05
_refine_diff_density_max 1.495
_refine_diff_density_min -0.416
_refine_diff_density_rms 0.062
_refine_ls_extinction_method none
_refine_ls_goodness_of_fit_ref 1.038
_refine_ls_hydrogen_treatment constr
_refine_ls_matrix_type full
_refine_ls_number_parameters 363
_refine_ls_number_reflns 6218
_refine_ls_number_restraints 0
_refine_ls_restrained_S_all 1.038
_refine_ls_R_factor_all 0.0284
_refine_ls_R_factor_gt 0.0242
_refine_ls_shift/su_max 0.002
_refine_ls_shift/su_mean 0.000
_refine_ls_structure_factor_coef Fsqd
_refine_ls_weighting_details 'calc w=1/[\s^2^(Fo^2^)+(0.0261P)^2^+17.6796P] where P=(Fo^2^+2Fc^2^)/3'
_refine_ls_weighting_scheme calc
_refine_ls_wR_factor_gt 0.0586
_refine_ls_wR_factor_ref 0.0617
_reflns_number_gt 5599
_reflns_number_total 6218
_reflns_threshold_expression I>2/s(I)
_cod_data_source_file ja035711msi20030421_060217_9.cif
_cod_data_source_block adp140
_cod_original_cell_volume 6903.2(10)
_cod_original_sg_symbol_H-M 'C 2/c'
_cod_database_code 4114193

loop_
_symmetry_equiv_pos_as_xyz
'x, y, z'
'-x, y, -z+1/2'
'x+1/2, y+1/2, z'
'-x+1/2, y+1/2, -z+1/2'
'-x, -y, -z'
'x, -y, z-1/2'
'-x+1/2, -y+1/2, -z'
'x+1/2, -y+1/2, z-1/2'

loop_
_atom_site_label
_atom_site_type_symbol
_atom_site_fract_x
_atom_site_fract_y
_atom_site_fract_z
_atom_site_U_iso_or_equiv
_atom_site_adp_type
_atom_site_occupancy
_atom_site_symmetry_multiplicity
_atom_site_calc_flag
_atom_site_refinement_flags
_atom_site_disorder_assembly
_atom_site_disorder_group
Sn1 Sn 0.255225(5) 0.299990(7) 0.070698(10) 0.01591(5) Uani 1 1 d . . .
K1 K 0.201049(19) 0.13444(2) 0.11714(3) 0.02081(11) Uani 1 1 d . . .
C1 C 0.17447(8) 0.36118(10) 0.02162(14) 0.0144(4) Uani 1 1 d . . .
C2 C 0.16905(8) 0.42831(11) -0.02433(14) 0.0144(4) Uani 1 1 d . . .
C3 C 0.12812(8) 0.47681(11) -0.02714(14) 0.0162(4) Uani 1 1 d . . .
H3A H 0.1263 0.5215 -0.0576 0.019 Uiso 1 1 calc R . .
C4 C 0.09010(8) 0.46078(11) 0.01387(15) 0.0180(4) Uani 1 1 d . . .
H4A H 0.0631 0.4945 0.0137 0.022 Uiso 1 1 calc R . .
C5 C 0.09250(8) 0.39422(11) 0.05505(15) 0.0166(4) Uani 1 1 d . . .
H5A H 0.0660 0.3817 0.0815 0.020 Uiso 1 1 calc R . .
C6 C 0.13326(8) 0.34526(10) 0.05832(14) 0.0139(4) Uani 1 1 d . . .
C7 C 0.12622(8) 0.27369(11) 0.09787(14) 0.0138(4) Uani 1 1 d . . .
C8 C 0.09179(8) 0.22292(11) 0.03453(15) 0.0157(4) Uani 1 1 d . . .
C9 C 0.07771(8) 0.16121(11) 0.07245(15) 0.0182(4) Uani 1 1 d . . .
H9A H 0.0543 0.1270 0.0305 0.022 Uiso 1 1 calc R . .
C10 C 0.09748(8) 0.14923(11) 0.17032(16) 0.0190(4) Uani 1 1 d . . .
H10A H 0.0873 0.1074 0.1950 0.023 Uiso 1 1 calc R . .
C11 C 0.13229(8) 0.19859(11) 0.23216(15) 0.0169(4) Uani 1 1 d . . .
H11A H 0.1463 0.1897 0.2990 0.020 Uiso 1 1 calc R . .
C12 C 0.14688(8) 0.26118(11) 0.19719(14) 0.0142(4) Uani 1 1 d . . .
C13 C 0.06762(8) 0.23569(11) -0.07282(15) 0.0187(4) Uani 1 1 d . . .
H13A H 0.0890 0.2748 -0.0876 0.022 Uiso 1 1 calc R . .
C14 C 0.00812(9) 0.26109(14) -0.10203(17) 0.0282(5) Uani 1 1 d . . .
H14A H 0.0070 0.3039 -0.0657 0.042 Uiso 1 1 calc R . .
H14B H -0.0139 0.2235 -0.0885 0.042 Uiso 1 1 calc R . .
H14C H -0.0067 0.2720 -0.1705 0.042 Uiso 1 1 calc R . .
C15 C 0.07117(10) 0.17031(13) -0.13080(16) 0.0270(5) Uani 1 1 d . . .
H15A H 0.1093 0.1543 -0.1099 0.040 Uiso 1 1 calc R . .
H15B H 0.0580 0.1827 -0.1988 0.040 Uiso 1 1 calc R . .
H15C H 0.0485 0.1320 -0.1209 0.040 Uiso 1 1 calc R . .
C16 C 0.18236(8) 0.31629(11) 0.26694(15) 0.0162(4) Uani 1 1 d . . .
H16A H 0.1955 0.3509 0.2297 0.019 Uiso 1 1 calc R . .
C17 C 0.14843(9) 0.35767(12) 0.31321(16) 0.0223(5) Uani 1 1 d . . .
H17A H 0.1167 0.3793 0.2633 0.033 Uiso 1 1 calc R . .
H17B H 0.1711 0.3951 0.3544 0.033 Uiso 1 1 calc R . .
H17C H 0.1358 0.3251 0.3516 0.033 Uiso 1 1 calc R . .
C18 C 0.23271(9) 0.28347(12) 0.34380(16) 0.0229(5) Uani 1 1 d . . .
H18A H 0.2530 0.2551 0.3133 0.034 Uiso 1 1 calc R . .
H18B H 0.2210 0.2528 0.3854 0.034 Uiso 1 1 calc R . .
H18C H 0.2564 0.3214 0.3819 0.034 Uiso 1 1 calc R . .
C19 C 0.20371(8) 0.45247(10) -0.07883(14) 0.0141(4) Uani 1 1 d . . .
C20 C 0.18431(8) 0.44053(10) -0.17882(15) 0.0155(4) Uani 1 1 d . . .
C21 C 0.21041(8) 0.47454(11) -0.23276(15) 0.0167(4) Uani 1 1 d . . .
H21A H 0.1965 0.4687 -0.3002 0.020 Uiso 1 1 calc R . .
C22 C 0.25647(8) 0.51687(11) -0.18949(15) 0.0171(4) Uani 1 1 d . . .
H22A H 0.2740 0.5394 -0.2271 0.021 Uiso 1 1 calc R . .
C23 C 0.27667(8) 0.52602(10) -0.09118(15) 0.0157(4) Uani 1 1 d . . .
H23A H 0.3090 0.5533 -0.0615 0.019 Uiso 1 1 calc R . .
C24 C 0.25014(8) 0.49565(10) -0.03495(14) 0.0144(4) Uani 1 1 d . . .
C25 C 0.13416(8) 0.39382(11) -0.22797(15) 0.0185(4) Uani 1 1 d . . .
H25A H 0.1294 0.3619 -0.1784 0.022 Uiso 1 1 calc R . .
C26 C 0.14050(10) 0.34663(13) -0.30587(18) 0.0287(5) Uani 1 1 d . . .
H26A H 0.1744 0.3189 -0.2791 0.043 Uiso 1 1 calc R . .
H26B H 0.1421 0.3765 -0.3582 0.043 Uiso 1 1 calc R . .
H26C H 0.1091 0.3142 -0.3303 0.043 Uiso 1 1 calc R . .
C27 C 0.08233(9) 0.43954(13) -0.26967(17) 0.0262(5) Uani 1 1 d . . .
H27A H 0.0766 0.4661 -0.2181 0.039 Uiso 1 1 calc R . .
H27B H 0.0507 0.4087 -0.3012 0.039 Uiso 1 1 calc R . .
H27C H 0.0866 0.4730 -0.3164 0.039 Uiso 1 1 calc R . .
C28 C 0.26902(8) 0.51451(11) 0.07045(14) 0.0165(4) Uani 1 1 d . . .
H28A H 0.2490 0.4831 0.1003 0.020 Uiso 1 1 calc R . .
C29 C 0.25341(9) 0.59198(12) 0.08090(15) 0.0221(5) Uani 1 1 d . . .
H29A H 0.2137 0.5980 0.0487 0.033 Uiso 1 1 calc R . .
H29B H 0.2724 0.6238 0.0519 0.033 Uiso 1 1 calc R . .
H29C H 0.2641 0.6036 0.1488 0.033 Uiso 1 1 calc R . .
C30 C 0.33057(9) 0.50349(13) 0.12430(16) 0.0243(5) Uani 1 1 d . . .
H30A H 0.3399 0.4536 0.1190 0.036 Uiso 1 1 calc R . .
H30B H 0.3401 0.5157 0.1918 0.036 Uiso 1 1 calc R . .
H30C H 0.3510 0.5341 0.0966 0.036 Uiso 1 1 calc R . .
C31 C 0.11699(11) 0.17846(16) 0.5412(3) 0.0463(8) Uani 1 1 d . . .
H31A H 0.1343 0.2218 0.5358 0.056 Uiso 1 1 calc R . .
C32 C 0.12311(11) 0.15285(16) 0.6286(2) 0.0428(7) Uani 1 1 d . . .
H32A H 0.1451 0.1779 0.6844 0.051 Uiso 1 1 calc R . .
C33 C 0.09796(12) 0.09160(17) 0.6369(2) 0.0451(7) Uani 1 1 d . . .
H33A H 0.1021 0.0747 0.6986 0.054 Uiso 1 1 calc R . .
C34 C 0.06692(12) 0.05372(16) 0.5584(3) 0.0496(8) Uani 1 1 d . . .
H34A H 0.0499 0.0107 0.5656 0.059 Uiso 1 1 calc R . .
C35 C 0.06034(11) 0.0778(2) 0.4692(3) 0.0596(11) Uani 1 1 d . . .
H35A H 0.0389 0.0516 0.4141 0.072 Uiso 1 1 calc R . .
C36 C 0.08562(13) 0.1417(2) 0.4599(2) 0.0580(10) Uani 1 1 d . . .
H36A H 0.0812 0.1595 0.3984 0.070 Uiso 1 1 calc R . .
C37 C 0.0008(2) 0.26876(14) 0.2519(3) 0.0372(9) Uiso 1 2 d SG A -1
H37A H -0.0025 0.2195 0.2363 0.045 Uiso 0.50 1 calc PR A -1
C38 C -0.0084(2) 0.3194(2) 0.1803(2) 0.0410(13) Uiso 0.50 1 d PG A -1
H38A H -0.0181 0.3047 0.1157 0.049 Uiso 0.50 1 calc PR A -1
C39 C -0.00350(19) 0.39138(18) 0.2031(2) 0.0391(14) Uiso 0.50 1 d PG A -1
H39A H -0.0098 0.4260 0.1542 0.047 Uiso 0.50 1 calc PR A -1
C40 C 0.01063(19) 0.41278(13) 0.2976(2) 0.0294(11) Uiso 0.50 1 d PG A -1
H40A H 0.0140 0.4620 0.3132 0.035 Uiso 0.50 1 calc PR A -1
C41 C 0.01984(14) 0.36217(17) 0.3692(2) 0.0295(11) Uiso 0.50 1 d PG A -1
H41A H 0.0295 0.3768 0.4338 0.035 Uiso 0.50 1 calc PR A -1
C42 C 0.01494(19) 0.29016(15) 0.3464(2) 0.0338(12) Uiso 0.50 1 d PG A -1
H42A H 0.0212 0.2556 0.3953 0.041 Uiso 0.50 1 calc PR A -1

loop_
_atom_site_aniso_label
_atom_site_aniso_U_11
_atom_site_aniso_U_22
_atom_site_aniso_U_33
_atom_site_aniso_U_23
_atom_site_aniso_U_13
_atom_site_aniso_U_12
Sn1 0.01599(8) 0.01404(8) 0.01928(8) 0.00161(5) 0.00836(6) 0.00203(5)
K1 0.0240(2) 0.0159(2) 0.0279(3) 0.00419(19) 0.0159(2) 0.00373(18)
C1 0.0146(9) 0.0136(10) 0.0148(10) -0.0011(8) 0.0051(8) -0.0009(8)
C2 0.0156(10) 0.0148(10) 0.0130(9) -0.0008(8) 0.0055(8) -0.0020(8)
C3 0.0200(10) 0.0124(10) 0.0167(10) 0.0026(8) 0.0073(8) 0.0016(8)
C4 0.0182(10) 0.0174(10) 0.0202(11) 0.0025(8) 0.0094(9) 0.0062(8)
C5 0.0161(10) 0.0176(10) 0.0186(10) 0.0019(8) 0.0093(8) 0.0010(8)
C6 0.0153(9) 0.0133(10) 0.0120(9) 0.0007(8) 0.0037(8) -0.0011(8)
C7 0.0123(9) 0.0130(9) 0.0187(10) 0.0019(8) 0.0088(8) 0.0022(7)
C8 0.0129(9) 0.0161(10) 0.0188(10) 0.0009(8) 0.0065(8) 0.0013(8)
C9 0.0162(10) 0.0153(10) 0.0225(11) -0.0017(8) 0.0064(8) -0.0032(8)
C10 0.0191(10) 0.0144(10) 0.0255(11) 0.0040(9) 0.0106(9) -0.0019(8)
C11 0.0187(10) 0.0176(10) 0.0165(10) 0.0021(8) 0.0087(8) 0.0021(8)
C12 0.0133(9) 0.0143(10) 0.0170(10) -0.0003(8) 0.0079(8) 0.0014(8)
C13 0.0194(10) 0.0193(11) 0.0154(10) 0.0010(8) 0.0040(8) -0.0013(8)
C14 0.0248(12) 0.0333(13) 0.0210(11) -0.0021(10) 0.0021(10) 0.0087(10)
C15 0.0283(12) 0.0301(13) 0.0194(11) -0.0026(10) 0.0052(10) 0.0044(10)
C16 0.0181(10) 0.0154(10) 0.0163(10) 0.0006(8) 0.0076(8) -0.0011(8)
C17 0.0229(11) 0.0215(11) 0.0235(11) -0.0054(9) 0.0096(9) 0.0008(9)
C18 0.0206(11) 0.0187(11) 0.0246(11) -0.0022(9) 0.0027(9) 0.0011(9)
C19 0.0168(10) 0.0101(9) 0.0174(10) 0.0023(8) 0.0087(8) 0.0023(8)
C20 0.0173(10) 0.0110(9) 0.0190(10) 0.0006(8) 0.0079(8) 0.0017(8)
C21 0.0207(10) 0.0162(10) 0.0145(10) -0.0006(8) 0.0081(8) 0.0011(8)
C22 0.0201(10) 0.0144(10) 0.0204(11) 0.0018(8) 0.0117(9) -0.0003(8)
C23 0.0176(10) 0.0121(9) 0.0186(10) -0.0007(8) 0.0080(8) -0.0018(8)
C24 0.0168(10) 0.0107(9) 0.0164(10) 0.0006(8) 0.0070(8) 0.0026(8)
C25 0.0209(10) 0.0172(10) 0.0183(10) -0.0022(8) 0.0083(9) -0.0043(8)
C26 0.0250(12) 0.0281(13) 0.0328(13) -0.0134(10) 0.0103(10) -0.0049(10)
C27 0.0212(11) 0.0264(12) 0.0281(12) -0.0049(10) 0.0059(10) -0.0006(9)
C28 0.0192(10) 0.0158(10) 0.0151(10) 0.0003(8) 0.0070(8) -0.0026(8)
C29 0.0316(12) 0.0183(11) 0.0173(11) -0.0024(8) 0.0100(9) -0.0014(9)
C30 0.0240(12) 0.0285(12) 0.0180(11) 0.0002(9) 0.0050(9) -0.0013(9)
C31 0.0299(14) 0.0378(16) 0.074(2) 0.0075(15) 0.0218(15) 0.0101(12)
C32 0.0313(14) 0.0429(17) 0.0456(17) -0.0134(14) 0.0041(12) 0.0140(12)
C33 0.0433(16) 0.0493(18) 0.0414(16) 0.0131(14) 0.0142(13) 0.0249(14)
C34 0.0359(16) 0.0333(16) 0.082(3) -0.0057(16) 0.0246(16) 0.0042(12)
C35 0.0210(14) 0.091(3) 0.058(2) -0.043(2) 0.0047(14) 0.0050(16)
C36 0.0357(16) 0.106(3) 0.0388(17) 0.0199(18) 0.0218(14) 0.0351(19)

loop_
_atom_type_symbol
_atom_type_description
_atom_type_scat_dispersion_real
_atom_type_scat_dispersion_imag
_atom_type_scat_source
C C 0.0033 0.0016 'International Tables Vol C Tables 4.2.6.8 and 6.1.1.4'
H H 0.0000 0.0000 'International Tables Vol C Tables 4.2.6.8 and 6.1.1.4'
K K 0.2009 0.2494 'International Tables Vol C Tables 4.2.6.8 and 6.1.1.4'
Sn Sn -0.6537 1.4246 'International Tables Vol C Tables 4.2.6.8 and 6.1.1.4'

loop_
_geom_angle_atom_site_label_1
_geom_angle_atom_site_label_2
_geom_angle_atom_site_label_3
_geom_angle
_geom_angle_site_symmetry_1
_geom_angle_site_symmetry_3
C1 Sn1 Sn1 106.02(5) . 7
C1 Sn1 K1 96.39(5) . .
Sn1 Sn1 K1 68.270(10) 7 .
C1 Sn1 K1 95.77(5) . 7
Sn1 Sn1 K1 66.608(11) 7 7
K1 Sn1 K1 134.877(7) . 7
C9 K1 C22 115.91(6) . 7
C9 K1 C21 137.37(6) . 7
C22 K1 C21 25.93(5) 7 7
C9 K1 C10 25.80(6) . .
C22 K1 C10 103.08(6) 7 .
C21 K1 C10 117.29(6) 7 .
C9 K1 C23 111.04(5) . 7
C22 K1 C23 25.74(5) 7 7
C21 K1 C23 45.36(5) 7 7
C10 K1 C23 109.87(5) . 7
C9 K1 C20 161.74(6) . 7
C22 K1 C20 45.83(5) 7 7
C21 K1 C20 25.84(5) 7 7
C10 K1 C20 142.81(6) . 7
C23 K1 C20 53.13(5) 7 7
C9 K1 C8 25.91(5) . .
C22 K1 C8 141.27(6) 7 .
C21 K1 C8 162.65(6) 7 .
C10 K1 C8 45.57(5) . .
C23 K1 C8 130.24(6) 7 .
C20 K1 C8 171.51(6) 7 .
C9 K1 C11 45.13(5) . .
C22 K1 C11 111.15(5) 7 .
C21 K1 C11 113.89(5) 7 .
C10 K1 C11 25.54(5) . .
C23 K1 C11 127.38(5) 7 .
C20 K1 C11 133.47(6) 7 .
C8 K1 C11 52.70(5) . .
C9 K1 C24 125.05(6) . 7
C22 K1 C24 45.16(5) 7 7
C21 K1 C24 52.51(5) 7 7
C10 K1 C24 132.59(5) . 7
C23 K1 C24 25.51(5) 7 7
C20 K1 C24 45.30(5) 7 7
C8 K1 C24 133.23(5) . 7
C11 K1 C24 152.84(5) . 7
C9 K1 C19 149.88(6) . 7
C22 K1 C19 52.72(5) 7 7
C21 K1 C19 45.09(5) 7 7
C10 K1 C19 154.45(5) . 7
C23 K1 C19 44.98(5) 7 7
C20 K1 C19 25.76(5) 7 7
C8 K1 C19 148.66(5) . 7
C11 K1 C19 158.59(5) . 7
C24 K1 C19 25.34(5) 7 7
C9 K1 C7 45.07(5) . .
C22 K1 C7 154.80(5) 7 .
C21 K1 C7 153.14(5) 7 .
C10 K1 C7 52.37(5) . .
C23 K1 C7 155.41(5) 7 .
C20 K1 C7 151.44(5) 7 .
C8 K1 C7 25.62(5) . .
C11 K1 C7 44.56(5) . .
C24 K1 C7 154.22(5) 7 .
C19 K1 C7 152.43(5) 7 .
C9 K1 C12 52.48(5) . .
C22 K1 C12 134.13(5) 7 .
C21 K1 C12 128.28(5) 7 .
C10 K1 C12 44.90(5) . .
C23 K1 C12 152.61(5) 7 .
C20 K1 C12 136.72(5) 7 .
C8 K1 C12 45.13(5) . .
C11 K1 C12 25.25(5) . .
C24 K1 C12 177.41(5) 7 .
C19 K1 C12 157.22(5) 7 .
C7 K1 C12 25.25(5) . .
C6 C1 C2 115.07(18) . .
C6 C1 Sn1 121.34(14) . .
C2 C1 Sn1 121.26(14) . .
C3 C2 C1 122.07(18) . .
C3 C2 C19 113.64(17) . .
C1 C2 C19 124.19(18) . .
C4 C3 C2 121.15(19) . .
C5 C4 C3 118.25(19) . .
C4 C5 C6 121.10(19) . .
C5 C6 C1 122.19(18) . .
C5 C6 C7 113.32(17) . .
C1 C6 C7 124.35(18) . .
C12 C7 C8 120.18(18) . .
C12 C7 C6 120.79(18) . .
C8 C7 C6 118.42(17) . .
C12 C7 K1 77.65(11) . .
C8 C7 K1 74.32(11) . .
C6 C7 K1 126.83(12) . .
C9 C8 C7 118.86(19) . .
C9 C8 C13 119.61(18) . .
C7 C8 C13 121.46(18) . .
C9 C8 K1 75.03(12) . .
C7 C8 K1 80.06(11) . .
C13 C8 K1 117.69(13) . .
C10 C9 C8 121.02(19) . .
C10 C9 K1 78.00(12) . .
C8 C9 K1 79.06(12) . .
C9 C10 C11 119.88(19) . .
C9 C10 K1 76.20(12) . .
C11 C10 K1 79.12(12) . .
C10 C11 C12 120.83(19) . .
C10 C11 K1 75.33(12) . .
C12 C11 K1 79.80(12) . .
C11 C12 C7 119.21(18) . .
C11 C12 C16 119.66(18) . .
C7 C12 C16 121.05(17) . .
C11 C12 K1 74.96(11) . .
C7 C12 K1 77.10(11) . .
C16 C12 K1 121.15(12) . .
C8 C13 C15 112.96(18) . .
C8 C13 C14 109.54(18) . .
C15 C13 C14 110.89(18) . .
C12 C16 C18 112.67(17) . .
C12 C16 C17 110.39(17) . .
C18 C16 C17 110.28(18) . .
C24 C19 C20 119.86(18) . .
C24 C19 C2 120.77(18) . .
C20 C19 C2 118.65(17) . .
C24 C19 K1 77.30(11) . 7
C20 C19 K1 74.15(11) . 7
C2 C19 K1 127.84(12) . 7
C21 C20 C19 118.97(18) . .
C21 C20 C25 120.15(18) . .
C19 C20 C25 120.83(18) . .
C21 C20 K1 75.74(12) . 7
C19 C20 K1 80.09(11) . 7
C25 C20 K1 116.56(12) . 7
C22 C21 C20 121.19(19) . .
C22 C21 K1 76.88(12) . 7
C20 C21 K1 78.42(12) . 7
C23 C22 C21 119.59(19) . .
C23 C22 K1 78.02(12) . 7
C21 C22 K1 77.19(12) . 7
C22 C23 C24 121.01(19) . .
C22 C23 K1 76.24(12) . 7
C24 C23 K1 80.84(12) . 7
C23 C24 C19 119.24(18) . .
C23 C24 C28 119.54(18) . .
C19 C24 C28 121.03(18) . .
C23 C24 K1 73.66(11) . 7
C19 C24 K1 77.35(11) . 7
C28 C24 K1 123.86(12) . 7
C20 C25 C26 112.70(18) . .
C20 C25 C27 110.65(17) . .
C26 C25 C27 110.05(18) . .
C24 C28 C30 113.23(17) . .
C24 C28 C29 109.36(17) . .
C30 C28 C29 110.09(18) . .
C32 C31 C36 120.1(3) . .
C31 C32 C33 120.3(3) . .
C32 C33 C34 121.3(3) . .
C33 C34 C35 119.9(3) . .
C34 C35 C36 119.2(3) . .
C31 C36 C35 119.2(3) . .
C38 C37 C42 120.0 . .
C37 C38 C39 120.0 . .
C38 C39 C40 120.0 . .
C41 C40 C39 120.0 . .
C40 C41 C42 120.0 . .
C41 C42 C37 120.0 . .

loop_
_geom_bond_atom_site_label_1
_geom_bond_atom_site_label_2
_geom_bond_distance
_geom_bond_site_symmetry_2
Sn1 C1 2.282(2) .
Sn1 Sn1 2.7754(3) 7
Sn1 K1 3.5947(5) .
Sn1 K1 3.6383(5) 7
K1 C9 3.097(2) .
K1 C22 3.100(2) 7
K1 C21 3.104(2) 7
K1 C10 3.119(2) .
K1 C23 3.122(2) 7
K1 C20 3.138(2) 7
K1 C8 3.148(2) .
K1 C11 3.166(2) .
K1 C24 3.212(2) 7
K1 C19 3.213(2) 7
K1 C7 3.220(2) .
K1 C12 3.227(2) .
C1 C6 1.417(3) .
C1 C2 1.420(3) .
C2 C3 1.398(3) .
C2 C19 1.504(3) .
C3 C4 1.387(3) .
C4 C5 1.387(3) .
C5 C6 1.398(3) .
C6 C7 1.509(3) .
C7 C12 1.409(3) .
C7 C8 1.414(3) .
C8 C9 1.401(3) .
C8 C13 1.521(3) .
C9 C10 1.388(3) .
C10 C11 1.390(3) .
C11 C12 1.399(3) .
C12 C16 1.523(3) .
C13 C15 1.530(3) .
C13 C14 1.535(3) .
C16 C18 1.529(3) .
C16 C17 1.531(3) .
C19 C24 1.409(3) .
C19 C20 1.418(3) .
C19 K1 3.213(2) 7
C20 C21 1.396(3) .
C20 C25 1.527(3) .
C20 K1 3.138(2) 7
C21 C22 1.392(3) .
C21 K1 3.104(2) 7
C22 C23 1.386(3) .
C22 K1 3.100(2) 7
C23 C24 1.401(3) .
C23 K1 3.122(2) 7
C24 C28 1.519(3) .
C24 K1 3.212(2) 7
C25 C26 1.528(3) .
C25 C27 1.534(3) .
C28 C30 1.531(3) .
C28 C29 1.536(3) .
C31 C32 1.354(5) .
C31 C36 1.382(5) .
C32 C33 1.355(4) .
C33 C34 1.362(5) .
C34 C35 1.366(5) .
C35 C36 1.404(5) .
C37 C38 1.3900 .
C37 C42 1.3900 .
C38 C39 1.3900 .
C39 C40 1.3900 .
C40 C41 1.3900 .
C41 C42 1.3900 .
